data_4126238
loop_
_publ_author_name
'Sessler, Chanan D.'
'Rahm, Martin'
'Becker, Sabine'
'Goldberg, Jacob M.'
'Wang, Fang'
'Lippard, Stephen J.'

_publ_section_title
;
 CF2H, a Hydrogen Bond Donor.
;
_journal_name_full 'Journal of the American Chemical Society'
_journal_paper_doi 10.1021/jacs.7b04457
_journal_year 2017
_chemical_formula_sum 'C6 H5 N O3'
_chemical_formula_weight 139.11
_chemical_name_common 1-OH
_space_group_crystal_system monoclinic
_space_group_IT_number 14
_space_group_name_Hall '-P 2ybc'
_space_group_name_H-M_alt 'P 1 21/c 1'
_symmetry_space_group_name_Hall '-P 2ybc'
_symmetry_space_group_name_H-M 'P 1 21/c 1'
_atom_sites_solution_hydrogens mixed
_audit_creation_method SHELXL-2014/7
_cell_angle_alpha 90
_cell_angle_beta 103.348(2)
_cell_angle_gamma 90
_cell_formula_units_Z 4
_cell_length_a 6.3511(6)
_cell_length_b 14.3305(14)
_cell_length_c 6.6757(6)
_cell_measurement_reflns_used 4964
_cell_measurement_temperature 100(2)
_cell_measurement_theta_max 30.42
_cell_measurement_theta_min 2.84
_cell_volume 591.17(10)
_computing_cell_refinement 'Bruker SAINT'
_computing_data_collection 'Bruker APEX2'
_computing_data_reduction 'Bruker SAINT'
_computing_molecular_graphics 'ShelXle (Huebschle, 2014)'
_computing_publication_material Olex2.1
_computing_structure_refinement 'SHELXL-2014/7 (Sheldrick, 2014)'
_computing_structure_solution 'SHELXT 2014/4 (Sheldrick, 2014)'
_diffrn_ambient_temperature 100(2)
_diffrn_measured_fraction_theta_full 1.000
_diffrn_measured_fraction_theta_max 0.935
_diffrn_measurement_device_type 'Bruker APEX-II CCD'
_diffrn_measurement_method 'phi and omega scans'
_diffrn_radiation_type MoK\a
_diffrn_radiation_wavelength 0.71073
_diffrn_reflns_av_R_equivalents 0.0259
_diffrn_reflns_av_unetI/netI 0.0172
_diffrn_reflns_Laue_measured_fraction_full 1.000
_diffrn_reflns_Laue_measured_fraction_max 0.935
_diffrn_reflns_limit_h_max 9
_diffrn_reflns_limit_h_min -8
_diffrn_reflns_limit_k_max 20
_diffrn_reflns_limit_k_min -20
_diffrn_reflns_limit_l_max 9
_diffrn_reflns_limit_l_min -8
_diffrn_reflns_number 11483
_diffrn_reflns_point_group_measured_fraction_full 1.000
_diffrn_reflns_point_group_measured_fraction_max 0.935
_diffrn_reflns_theta_full 25.242
_diffrn_reflns_theta_max 30.624
_diffrn_reflns_theta_min 2.843
_diffrn_source 'sealed tube'
_exptl_absorpt_coefficient_mu 0.128
_exptl_absorpt_correction_T_max 0.7461
_exptl_absorpt_correction_T_min 0.6901
_exptl_absorpt_correction_type multi-scan
_exptl_absorpt_process_details 'Blessing, 1993'
_exptl_crystal_colour yellow
_exptl_crystal_density_diffrn 1.563
_exptl_crystal_density_meas ?
_exptl_crystal_density_method 'not measured'
_exptl_crystal_description block
_exptl_crystal_F_000 288
_exptl_crystal_size_max 0.170
_exptl_crystal_size_mid 0.160
_exptl_crystal_size_min 0.120
_refine_diff_density_max 0.368
_refine_diff_density_min -0.268
_refine_diff_density_rms 0.053
_refine_ls_extinction_method none
_refine_ls_goodness_of_fit_ref 1.078
_refine_ls_hydrogen_treatment mixed
_refine_ls_matrix_type full
_refine_ls_number_parameters 95
_refine_ls_number_reflns 1710
_refine_ls_number_restraints 0
_refine_ls_restrained_S_all 1.078
_refine_ls_R_factor_all 0.0445
_refine_ls_R_factor_gt 0.0363
_refine_ls_shift/su_max 0.000
_refine_ls_shift/su_mean 0.000
_refine_ls_structure_factor_coef Fsqd
_refine_ls_weighting_details 'w=1/[\s^2^(Fo^2^)+(0.0550P)^2^+0.1629P] where P=(Fo^2^+2Fc^2^)/3'
_refine_ls_weighting_scheme calc
_refine_ls_wR_factor_gt 0.0981
_refine_ls_wR_factor_ref 0.1045
_reflns_Friedel_coverage 0.000
_reflns_number_gt 1454
_reflns_number_total 1710
_reflns_threshold_expression 'I > 2\s(I)'
_cod_data_source_file ja7b04457_si_002.cif
_cod_data_source_block 1-OH
_cod_depositor_comments
;
The following automatic conversions were performed:

'_exptl_crystal_density_meas' value 'not measured' was changed to '?'
- the value is perceived as not measured.

Automatic conversion script
Id: cif_fix_values 4973 2017-02-22 13:04:09Z antanas 
;
_cod_database_code 4126238
_shelx_shelxl_version_number 2014/7
_shelx_space_group_comment
;
The symmetry employed for this shelxl refinement is uniquely defined
by the following loop, which should always be used as a source of
symmetry information in preference to the above space-group names.
They are only intended as comments.
;
_shelx_estimated_absorpt_t_min 0.979
_shelx_estimated_absorpt_t_max 0.985

loop_
_space_group_symop_operation_xyz
'x, y, z'
'-x, y+1/2, -z+1/2'
'-x, -y, -z'
'x, -y-1/2, z-1/2'

loop_
_atom_site_label
_atom_site_type_symbol
_atom_site_fract_x
_atom_site_fract_y
_atom_site_fract_z
_atom_site_U_iso_or_equiv
_atom_site_adp_type
_atom_site_occupancy
_atom_site_site_symmetry_order
_atom_site_calc_flag
_atom_site_refinement_flags_posn
_atom_site_refinement_flags_adp
O1 O 0.38553(12) 0.67485(6) 0.54131(13) 0.0226(2) Uani 1 1 d . .
H1 H 0.443(3) 0.6160(15) 0.556(3) 0.055(5) Uiso 1 1 d . .
N1 N 0.82933(14) 0.60384(6) 0.66946(13) 0.0176(2) Uani 1 1 d . .
C1 C 0.55884(15) 0.73181(7) 0.59071(15) 0.0166(2) Uani 1 1 d . .
O2 O 0.67944(13) 0.54530(5) 0.62690(13) 0.0243(2) Uani 1 1 d . .
C2 C 0.77512(15) 0.70215(6) 0.65153(15) 0.0150(2) Uani 1 1 d . .
O3 O 1.01920(13) 0.58080(6) 0.72739(14) 0.0261(2) Uani 1 1 d . .
C3 C 0.94591(16) 0.76574(7) 0.69923(15) 0.0167(2) Uani 1 1 d . .
H3 H 1.0909 0.7440 0.7381 0.020 Uiso 1 1 calc R U
C4 C 0.90333(17) 0.86036(7) 0.68978(16) 0.0188(2) Uani 1 1 d . .
H4 H 1.0184 0.9042 0.7223 0.023 Uiso 1 1 calc R U
C5 C 0.68816(17) 0.89091(7) 0.63161(16) 0.0200(2) Uani 1 1 d . .
H5 H 0.6580 0.9559 0.6264 0.024 Uiso 1 1 calc R U
C6 C 0.51918(17) 0.82807(7) 0.58181(16) 0.0196(2) Uani 1 1 d . .
H6 H 0.3747 0.8503 0.5411 0.024 Uiso 1 1 calc R U

loop_
_atom_site_aniso_label
_atom_site_aniso_U_11
_atom_site_aniso_U_22
_atom_site_aniso_U_33
_atom_site_aniso_U_23
_atom_site_aniso_U_13
_atom_site_aniso_U_12
O1 0.0145(3) 0.0225(4) 0.0291(4) 0.0003(3) 0.0013(3) -0.0035(3)
N1 0.0179(4) 0.0138(4) 0.0203(4) 0.0002(3) 0.0028(3) -0.0009(3)
C1 0.0146(4) 0.0184(5) 0.0164(4) 0.0006(3) 0.0027(3) -0.0009(3)
O2 0.0229(4) 0.0155(4) 0.0321(4) -0.0014(3) 0.0016(3) -0.0060(3)
C2 0.0157(4) 0.0123(4) 0.0162(4) -0.0001(3) 0.0022(3) 0.0003(3)
O3 0.0185(4) 0.0172(4) 0.0409(5) 0.0028(3) 0.0030(3) 0.0032(3)
C3 0.0148(4) 0.0156(4) 0.0189(4) -0.0005(3) 0.0021(3) -0.0003(3)
C4 0.0210(5) 0.0143(4) 0.0204(5) -0.0011(4) 0.0033(4) -0.0023(4)
C5 0.0252(5) 0.0149(4) 0.0193(5) 0.0008(4) 0.0043(4) 0.0034(4)
C6 0.0181(5) 0.0194(5) 0.0205(5) 0.0017(4) 0.0027(4) 0.0048(4)

loop_
_atom_type_symbol
_atom_type_description
_atom_type_scat_dispersion_real
_atom_type_scat_dispersion_imag
_atom_type_scat_source
C C 0.0033 0.0016 'International Tables Vol C Tables 4.2.6.8 and 6.1.1.4'
H H 0.0000 0.0000 'International Tables Vol C Tables 4.2.6.8 and 6.1.1.4'
N N 0.0061 0.0033 'International Tables Vol C Tables 4.2.6.8 and 6.1.1.4'
O O 0.0106 0.0060 'International Tables Vol C Tables 4.2.6.8 and 6.1.1.4'

loop_
_geom_angle_atom_site_label_1
_geom_angle_atom_site_label_2
_geom_angle_atom_site_label_3
_geom_angle
C1 O1 H1 104.4(13)
O3 N1 O2 122.23(9)
O3 N1 C2 119.12(8)
O2 N1 C2 118.65(8)
O1 C1 C6 117.19(9)
O1 C1 C2 125.15(9)
C6 C1 C2 117.66(9)
C3 C2 C1 121.64(9)
C3 C2 N1 117.30(9)
C1 C2 N1 121.05(9)
C4 C3 C2 119.79(9)
C4 C3 H3 120.1
C2 C3 H3 120.1
C3 C4 C5 119.17(9)
C3 C4 H4 120.4
C5 C4 H4 120.4
C6 C5 C4 121.10(9)
C6 C5 H5 119.4
C4 C5 H5 119.4
C5 C6 C1 120.63(10)
C5 C6 H6 119.7
C1 C6 H6 119.7

loop_
_geom_bond_atom_site_label_1
_geom_bond_atom_site_label_2
_geom_bond_distance
O1 C1 1.3486(12)
O1 H1 0.91(2)
N1 O3 1.2237(11)
N1 O2 1.2513(11)
N1 C2 1.4487(12)
C1 C6 1.4011(14)
C1 C2 1.4053(13)
C2 C3 1.3960(13)
C3 C4 1.3812(14)
C3 H3 0.9500
C4 C5 1.4017(14)
C4 H4 0.9500
C5 C6 1.3815(15)
C5 H5 0.9500
C6 H6 0.9500

loop_
_geom_hbond_atom_site_label_D
_geom_hbond_atom_site_label_H
_geom_hbond_atom_site_label_A
_geom_hbond_distance_DH
_geom_hbond_distance_HA
_geom_hbond_distance_DA
_geom_hbond_angle_DHA
O1 H1 O2 0.91(2) 1.78(2) 2.6010(12) 147.5(18)
